data_4085630
loop_
_publ_author_name
'M\"uller, Astrid L.'
'Wadepohl, Hubert'
'Gade, Lutz H.'

_publ_section_title
;
 Bis(pyridylimino)isoindolato (BPI) Osmium Complexes: Structural Chemistry
 and Reactivity
;
_journal_issue 12
_journal_name_full Organometallics
_journal_page_first 2810
_journal_paper_doi 10.1021/acs.organomet.5b00080
_journal_volume 34
_journal_year 2015
_chemical_formula_moiety 'C72 H69 N5 Os P2, 2(B F4)'
_chemical_formula_sum 'C73 H71 B2 Cl2 F8 N5 Os P2'
_chemical_formula_weight 1515.00
_space_group_crystal_system triclinic
_space_group_IT_number 2
_space_group_name_Hall '-P 1'
_space_group_name_H-M_alt 'P -1'
_symmetry_cell_setting triclinic
_symmetry_Int_Tables_number 2
_symmetry_space_group_name_Hall '-P 1'
_symmetry_space_group_name_H-M 'P -1'
_atom_sites_solution_hydrogens mixed
_atom_sites_solution_primary iterative
_atom_sites_solution_secondary difmap
_audit_block_code ga_am37
_audit_creation_date 2014-05-05
_audit_update_record 'Mon May  5 18:25:34 CEST 2014'
_cell_angle_alpha 108.001(8)
_cell_angle_beta 98.002(12)
_cell_angle_gamma 95.292(11)
_cell_formula_units_Z 2
_cell_length_a 12.407(5)
_cell_length_b 15.235(7)
_cell_length_c 18.640(9)
_cell_measurement_reflns_used 8113
_cell_measurement_temperature 100(2)
_cell_measurement_theta_max 31.95
_cell_measurement_theta_min 2.62
_cell_volume 3284(3)
_computing_cell_refinement
;
SAINT 8.x (Bruker AXS, 1997-2012). Includes estimated systematic errors
 of the unit cell constants from Monte Carlo simulations.
;
_computing_data_collection 'SMART-5.631 (Bruker AXS, 2003)'
_computing_data_reduction 'SAINT 8.x (Bruker AXS, 1997-2011)'
_computing_molecular_graphics 'Olex2 (Dolomanov et al., 2009)'
_computing_publication_material 'encif (Wadepohl, 2009-13); encifer 1.4 (CCDC, 2011)'
_computing_structure_refinement 'ShelXL (Sheldrick, 2008)'
_computing_structure_solution 'SUPERFLIP (Palatinus, 2007-2009)'
_diffrn_ambient_environment 'perfluoro polyether oil'
_diffrn_ambient_temperature 100(1)
_diffrn_detector 'CCD plate'
_diffrn_detector_area_resol_mean 8.19
_diffrn_detector_type CCD-PXL-KAF2
_diffrn_measured_fraction_theta_full 1.000
_diffrn_measured_fraction_theta_max 0.931
_diffrn_measurement_device 'three-circle diffractometer'
_diffrn_measurement_device_type 'Bruker AXS Smart 1000'
_diffrn_measurement_method '\f- and \w-scans'
_diffrn_measurement_specimen_support 'polyimid foil'
_diffrn_radiation_monochromator graphite
_diffrn_radiation_probe x-ray
_diffrn_radiation_type MoK\a
_diffrn_radiation_wavelength 0.71073
_diffrn_reflns_av_R_equivalents 0.0391
_diffrn_reflns_av_unetI/netI 0.0388
_diffrn_reflns_Laue_measured_fraction_full 1.000
_diffrn_reflns_Laue_measured_fraction_max 0.931
_diffrn_reflns_limit_h_max 18
_diffrn_reflns_limit_h_min -18
_diffrn_reflns_limit_k_max 22
_diffrn_reflns_limit_k_min -22
_diffrn_reflns_limit_l_max 28
_diffrn_reflns_limit_l_min -28
_diffrn_reflns_number 85212
_diffrn_reflns_point_group_measured_fraction_full 1.000
_diffrn_reflns_point_group_measured_fraction_max 0.931
_diffrn_reflns_theta_full 25.242
_diffrn_reflns_theta_max 32.506
_diffrn_reflns_theta_min 1.167
_diffrn_source 'sealed X-Ray tube (Mo)'
_diffrn_source_type 'fine focus tube'
_diffrn_standards_number 0
_exptl_absorpt_coefficient_mu 2.143
_exptl_absorpt_correction_T_max 0.7464
_exptl_absorpt_correction_T_min 0.6766
_exptl_absorpt_correction_type multi-scan
_exptl_absorpt_process_details
;
multi-scan from symmetry-related measurements (Blessing 1995)
SADABS (Sheldrick & Bruker AXS, 2004-2008)
;
_exptl_crystal_colour yellow
_exptl_crystal_density_diffrn 1.532
_exptl_crystal_description irregular
_exptl_crystal_F_000 1532
_exptl_crystal_size_max 0.13
_exptl_crystal_size_mid 0.12
_exptl_crystal_size_min 0.1
_refine_diff_density_max 2.447
_refine_diff_density_min -0.969
_refine_diff_density_rms 0.126
_refine_ls_extinction_method none
_refine_ls_goodness_of_fit_ref 1.071
_refine_ls_hydrogen_treatment mixed
_refine_ls_matrix_type full
_refine_ls_number_parameters 848
_refine_ls_number_reflns 22138
_refine_ls_number_restraints 94
_refine_ls_restrained_S_all 1.085
_refine_ls_R_factor_all 0.0386
_refine_ls_R_factor_gt 0.0294
_refine_ls_shift/su_max 0.002
_refine_ls_shift/su_mean 0.000
_refine_ls_structure_factor_coef Fsqd
_refine_ls_weighting_details 'w=1/[\s^2^(Fo^2^)+(0.0381P)^2^+2.0281P] where P=(Fo^2^+2Fc^2^)/3'
_refine_ls_weighting_scheme calc
_refine_ls_wR_factor_gt 0.0691
_refine_ls_wR_factor_ref 0.0763
_reflns_Friedel_coverage 0.000
_reflns_number_gt 19425
_reflns_number_total 22138
_reflns_threshold_expression 'I > 2\s(I)'
_cod_data_source_file om5b00080_si_002.cif
_cod_data_source_block ga_am37_sq
_cod_depositor_comments 'Adding full bibliography for 4085628--4085631.cif.'
_cod_database_code 4085630
_audit_block_refno 2026
_shelxl_version_number 2014-3
_shelx_space_group_comment
;
The symmetry employed for this shelxl refinement is uniquely defined
by the following loop, which should always be used as a source of
symmetry information in preference to the above space-group names.
They are only intended as comments.
;
_shelx_estimated_absorpt_t_max 0.814
_shelx_estimated_absorpt_t_min 0.768
_olex2_refinement_description
;
1. Fixed Uiso
 At 1.2 times of:
  All C(H) groups
 At 1.5 times of:
  All C(H,H,H) groups
2. Restrained distances
 C23-C24A \\sim C23-C24B \\sim C23-C25A \\sim C23-C25B \\sim C23-C26A \\sim
C23-C26B
 with sigma of 0.02
 C24A-C25A \\sim C24A-C26A \\sim C25A-C26A \\sim C24B-C25B \\sim C24B-C26B
\\sim C25B-C26B
 with sigma of 0.02
3. Uiso/Uaniso restraints and constraints
C24A \\sim C24B \\sim C25A \\sim C25B \\sim C26A \\sim C26B: within 1.25A with
sigma of 0.02 and sigma for terminal atoms of 0.02
Uanis(C24A) \\sim Ueq, Uanis(C24B) \\sim Ueq, Uanis(C25A) \\sim Ueq,
Uanis(C25B) \\sim Ueq, Uanis(C26A) \\sim Ueq, Uanis(C26B) \\sim Ueq: with sigma
of 0.05 and sigma for terminal atoms of 0.01
4. Same fragment restrains
{F11, F12, F13, F14, B1}
as
{F21, F22, F23, F24, B2}
5. Others
 Sof(C24B)=Sof(H24D)=Sof(H24E)=Sof(H24F)=Sof(C25B)=Sof(H25D)=Sof(H25E)=
 Sof(H25F)=Sof(C26B)=Sof(H26D)=Sof(H26E)=Sof(H26F)=1-FVAR(1)
 Sof(C24A)=Sof(H24A)=Sof(H24B)=Sof(H24C)=Sof(C25A)=Sof(H25A)=Sof(H25B)=
 Sof(H25C)=Sof(C26A)=Sof(H26A)=Sof(H26B)=Sof(H26C)=FVAR(1)
6.a Me refined with riding coordinates:
 C24A(H24A,H24B,H24C), C25A(H25A,H25B,H25C), C26A(H26A,H26B,H26C), C24B(H24D,
 H24E,H24F), C25B(H25D,H25E,H25F), C26B(H26D,H26E,H26F)
6.b Aromatic/amide H refined with riding coordinates:
 C5(H5), C8(H8), C10(H10), C12(H12), C13(H13), C19(H19), C21(H21), C22(H22),
 C30(H30), C32(H32), C33(H33), C34(H34), C35(H35), C36(H36), C38(H38), C39(H39),
  C40(H40), C41(H41), C42(H42), C44(H44), C45(H45), C46(H46), C47(H47),
 C48(H48), C50(H50), C51(H51), C52(H52), C53(H53), C54(H54), C56(H56), C57(H57),
  C58(H58), C59(H59), C60(H60), C62(H62), C63(H63), C64(H64), C65(H65),
 C66(H66), C68(H68), C69(H69), C70(H70), C71(H71), C72(H72)
6.c Idealised Me refined as rotating group:
 C15(H15A,H15B,H15C), C16(H16A,H16B,H16C), C17(H17A,H17B,H17C), C27(H27A,H27B,
 H27C), C28(H28A,H28B,H28C)
;

loop_
_symmetry_equiv_pos_as_xyz
'x, y, z'
'-x, -y, -z'

loop_
_atom_site_label
_atom_site_type_symbol
_atom_site_fract_x
_atom_site_fract_y
_atom_site_fract_z
_atom_site_U_iso_or_equiv
_atom_site_adp_type
_atom_site_occupancy
_atom_site_site_symmetry_order
_atom_site_calc_flag
_atom_site_refinement_flags_posn
_atom_site_refinement_flags_adp
_atom_site_refinement_flags_occupancy
_atom_site_disorder_assembly
_atom_site_disorder_group
Os Os 0.42762(2) 0.19396(2) 0.27474(2) 0.01063(2) Uani 1 1 d . . . . .
P1 P 0.29689(4) 0.15203(4) 0.15547(3) 0.01224(9) Uani 1 1 d . . . . .
P2 P 0.56853(4) 0.22362(4) 0.38876(3) 0.01295(9) Uani 1 1 d . . . . .
N1 N 0.51233(14) 0.08570(12) 0.22066(10) 0.0126(3) Uani 1 1 d . . . . .
N2 N 0.65883(15) 0.17773(13) 0.19169(11) 0.0165(3) Uani 1 1 d . . . . .
N3 N 0.52859(14) 0.28462(12) 0.23737(10) 0.0126(3) Uani 1 1 d . . . . .
N4 N 0.42188(15) -0.04100(13) 0.24629(11) 0.0156(3) Uani 1 1 d . . . . .
N5 N 0.33029(14) 0.08997(12) 0.30395(10) 0.0130(3) Uani 1 1 d . . . . .
C1 C 0.60967(17) 0.10111(15) 0.19314(12) 0.0144(4) Uani 1 1 d . . . . .
C2 C 0.65445(18) 0.01312(15) 0.16933(12) 0.0162(4) Uani 1 1 d . . . . .
C3 C 0.58507(18) -0.05325(15) 0.18485(12) 0.0160(4) Uani 1 1 d . . . . .
C4 C 0.49893(17) -0.00317(14) 0.21796(12) 0.0138(4) Uani 1 1 d . . . . .
C5 C 0.75309(19) -0.00646(16) 0.14549(13) 0.0198(4) Uani 1 1 d . . . . .
H5 H 0.7987 0.0387 0.1334 0.024 Uiso 1 1 calc R . . . .
C6 C 0.78394(19) -0.09349(16) 0.13961(13) 0.0199(4) Uani 1 1 d . . . . .
C7 C 0.7155(2) -0.15990(16) 0.15730(13) 0.0203(4) Uani 1 1 d . . . . .
C8 C 0.61433(19) -0.14045(15) 0.17885(13) 0.0188(4) Uani 1 1 d . . . . .
H8 H 0.5669 -0.1860 0.1891 0.023 Uiso 1 1 calc R . . . .
C9 C 0.62232(17) 0.26390(14) 0.20975(12) 0.0140(4) Uani 1 1 d . . . . .
C10 C 0.69167(18) 0.33008(15) 0.19266(13) 0.0177(4) Uani 1 1 d . . . . .
H10 H 0.7593 0.3141 0.1776 0.021 Uiso 1 1 calc R . . . .
C11 C 0.66529(19) 0.41742(16) 0.19696(13) 0.0193(4) Uani 1 1 d . . . . .
C12 C 0.56445(18) 0.43547(15) 0.21923(13) 0.0178(4) Uani 1 1 d . . . . .
H12 H 0.5386 0.4925 0.2201 0.021 Uiso 1 1 calc R . . . .
C13 C 0.50232(18) 0.37031(15) 0.23993(12) 0.0153(4) Uani 1 1 d . . . . .
H13 H 0.4361 0.3865 0.2573 0.018 Uiso 1 1 calc R . . . .
C14 C 0.7402(2) 0.48728(16) 0.17624(15) 0.0230(5) Uani 1 1 d . . . . .
C15 C 0.8475(2) 0.4500(2) 0.1569(2) 0.0440(8) Uani 1 1 d . . . . .
H15A H 0.8860 0.4363 0.2009 0.066 Uiso 1 1 calc GR . . . .
H15B H 0.8945 0.4971 0.1450 0.066 Uiso 1 1 calc GR . . . .
H15C H 0.8301 0.3929 0.1124 0.066 Uiso 1 1 calc GR . . . .
C16 C 0.7689(2) 0.57688(19) 0.24483(16) 0.0316(6) Uani 1 1 d . . . . .
H16A H 0.7021 0.6052 0.2539 0.047 Uiso 1 1 calc GR . . . .
H16B H 0.8225 0.6205 0.2342 0.047 Uiso 1 1 calc GR . . . .
H16C H 0.8004 0.5624 0.2904 0.047 Uiso 1 1 calc GR . . . .
C17 C 0.6799(2) 0.50345(18) 0.10509(14) 0.0281(5) Uani 1 1 d . . . . .
H17A H 0.6626 0.4443 0.0626 0.042 Uiso 1 1 calc GR . . . .
H17B H 0.7269 0.5484 0.0908 0.042 Uiso 1 1 calc GR . . . .
H17C H 0.6116 0.5280 0.1162 0.042 Uiso 1 1 calc GR . . . .
C18 C 0.34208(17) -0.00115(15) 0.28751(12) 0.0146(4) Uani 1 1 d . . . . .
C19 C 0.27542(18) -0.06470(15) 0.30893(13) 0.0181(4) Uani 1 1 d . . . . .
H19 H 0.2893 -0.1274 0.2971 0.022 Uiso 1 1 calc R . . . .
C20 C 0.18939(18) -0.03736(16) 0.34719(14) 0.0195(4) Uani 1 1 d . . . . .
C21 C 0.17470(18) 0.05587(16) 0.36146(13) 0.0186(4) Uani 1 1 d . . . . .
H21 H 0.1160 0.0785 0.3862 0.022 Uiso 1 1 calc R . . . .
C22 C 0.24400(17) 0.11521(15) 0.34024(12) 0.0157(4) Uani 1 1 d . . . . .
H22 H 0.2311 0.1782 0.3516 0.019 Uiso 1 1 calc R . . . .
C23 C 0.1167(2) -0.10315(18) 0.37325(16) 0.0271(5) Uani 1 1 d . . . . .
C24A C -0.0046(4) -0.0937(4) 0.3508(4) 0.0345(13) Uani 0.552(7) 1 d . U P A 1
H24A H -0.0237 -0.1105 0.2950 0.052 Uiso 0.552(7) 1 calc R . P A 1
H24B H -0.0514 -0.1354 0.3684 0.052 Uiso 0.552(7) 1 calc R . P A 1
H24C H -0.0162 -0.0291 0.3748 0.052 Uiso 0.552(7) 1 calc R . P A 1
C25A C 0.1438(6) -0.0777(6) 0.4572(4) 0.066(2) Uani 0.552(7) 1 d . U P A 1
H25A H 0.0972 -0.1198 0.4743 0.099 Uiso 0.552(7) 1 calc R . P A 1
H25B H 0.2213 -0.0828 0.4722 0.099 Uiso 0.552(7) 1 calc R . P A 1
H25C H 0.1311 -0.0134 0.4809 0.099 Uiso 0.552(7) 1 calc R . P A 1
C26A C 0.1268(8) -0.2060(4) 0.3325(7) 0.089(3) Uani 0.552(7) 1 d . U P A 1
H26A H 0.1081 -0.2199 0.2769 0.134 Uiso 0.552(7) 1 calc R . P A 1
H26B H 0.2025 -0.2169 0.3459 0.134 Uiso 0.552(7) 1 calc R . P A 1
H26C H 0.0763 -0.2464 0.3487 0.134 Uiso 0.552(7) 1 calc R . P A 1
C24B C 0.0213(7) -0.1472(7) 0.3134(5) 0.068(3) Uani 0.448(7) 1 d . U P A 2
H24D H -0.0161 -0.0990 0.2999 0.102 Uiso 0.448(7) 1 calc R . P A 2
H24E H 0.0452 -0.1874 0.2680 0.102 Uiso 0.448(7) 1 calc R . P A 2
H24F H -0.0294 -0.1848 0.3319 0.102 Uiso 0.448(7) 1 calc R . P A 2
C25B C 0.0714(9) -0.0452(5) 0.4459(5) 0.058(3) Uani 0.448(7) 1 d . U P A 2
H25D H 0.1330 -0.0142 0.4879 0.086 Uiso 0.448(7) 1 calc R . P A 2
H25E H 0.0306 0.0017 0.4332 0.086 Uiso 0.448(7) 1 calc R . P A 2
H25F H 0.0223 -0.0873 0.4616 0.086 Uiso 0.448(7) 1 calc R . P A 2
C26B C 0.1796(6) -0.1713(6) 0.3980(6) 0.051(2) Uani 0.448(7) 1 d . U P A 2
H26D H 0.2425 -0.1373 0.4382 0.076 Uiso 0.448(7) 1 calc R . P A 2
H26E H 0.1315 -0.2093 0.4179 0.076 Uiso 0.448(7) 1 calc R . P A 2
H26F H 0.2061 -0.2118 0.3540 0.076 Uiso 0.448(7) 1 calc R . P A 2
C27 C 0.8937(2) -0.11437(19) 0.11729(15) 0.0257(5) Uani 1 1 d . . . . .
H27A H 0.9376 -0.1317 0.1574 0.039 Uiso 1 1 calc GR . . . .
H27B H 0.9328 -0.0589 0.1113 0.039 Uiso 1 1 calc GR . . . .
H27C H 0.8819 -0.1660 0.0688 0.039 Uiso 1 1 calc GR . . . .
C28 C 0.7539(2) -0.25006(17) 0.15883(16) 0.0277(5) Uani 1 1 d . . . . .
H28A H 0.7811 -0.2791 0.1114 0.042 Uiso 1 1 calc GR . . . .
H28B H 0.6924 -0.2922 0.1633 0.042 Uiso 1 1 calc GR . . . .
H28C H 0.8132 -0.2378 0.2028 0.042 Uiso 1 1 calc GR . . . .
C29 C 0.36042(16) 0.29350(14) 0.32675(11) 0.0129(4) Uani 1 1 d . . . . .
C30 C 0.31876(18) 0.36549(15) 0.36743(12) 0.0164(4) Uani 1 1 d . . . . .
H30 H 0.3376 0.3803 0.4214 0.020 Uiso 1 1 calc R . . . .
C31 C 0.24768(17) 0.42625(14) 0.34194(13) 0.0153(4) Uani 1 1 d . . . . .
C32 C 0.19312(19) 0.48352(16) 0.39462(14) 0.0221(4) Uani 1 1 d . . . . .
H32 H 0.2025 0.4824 0.4458 0.026 Uiso 1 1 calc R . . . .
C33 C 0.1252(2) 0.54217(18) 0.37321(17) 0.0292(6) Uani 1 1 d . . . . .
H33 H 0.0888 0.5810 0.4097 0.035 Uiso 1 1 calc R . . . .
C34 C 0.1106(2) 0.54400(19) 0.29918(18) 0.0326(6) Uani 1 1 d . . . . .
H34 H 0.0641 0.5841 0.2846 0.039 Uiso 1 1 calc R . . . .
C35 C 0.1636(2) 0.48756(18) 0.24577(16) 0.0270(5) Uani 1 1 d . . . . .
H35 H 0.1533 0.4890 0.1947 0.032 Uiso 1 1 calc R . . . .
C36 C 0.23165(19) 0.42895(16) 0.26670(14) 0.0203(4) Uani 1 1 d . . . . .
H36 H 0.2677 0.3904 0.2298 0.024 Uiso 1 1 calc R . . . .
C37 C 0.33452(17) 0.21778(15) 0.09346(12) 0.0155(4) Uani 1 1 d . . . . .
C38 C 0.43297(18) 0.20872(16) 0.06477(13) 0.0187(4) Uani 1 1 d . . . . .
H38 H 0.4756 0.1626 0.0723 0.022 Uiso 1 1 calc R . . . .
C39 C 0.4688(2) 0.26655(18) 0.02539(14) 0.0240(5) Uani 1 1 d . . . . .
H39 H 0.5341 0.2582 0.0044 0.029 Uiso 1 1 calc R . . . .
C40 C 0.4095(2) 0.33629(19) 0.01674(15) 0.0288(5) Uani 1 1 d . . . . .
H40 H 0.4352 0.3770 -0.0088 0.035 Uiso 1 1 calc R . . . .
C41 C 0.3126(2) 0.34670(19) 0.04539(15) 0.0279(5) Uani 1 1 d . . . . .
H41 H 0.2720 0.3947 0.0395 0.034 Uiso 1 1 calc R . . . .
C42 C 0.2744(2) 0.28695(17) 0.08283(13) 0.0205(4) Uani 1 1 d . . . . .
H42 H 0.2069 0.2935 0.1012 0.025 Uiso 1 1 calc R . . . .
C43 C 0.15267(17) 0.16504(15) 0.15601(12) 0.0151(4) Uani 1 1 d . . . . .
C44 C 0.08003(19) 0.12461(17) 0.08603(13) 0.0203(4) Uani 1 1 d . . . . .
H44 H 0.1062 0.0889 0.0422 0.024 Uiso 1 1 calc R . . . .
C45 C -0.0295(2) 0.13657(18) 0.08067(16) 0.0263(5) Uani 1 1 d . . . . .
H45 H -0.0784 0.1099 0.0331 0.032 Uiso 1 1 calc R . . . .
C46 C -0.0676(2) 0.18770(18) 0.14508(17) 0.0291(6) Uani 1 1 d . . . . .
H46 H -0.1428 0.1962 0.1412 0.035 Uiso 1 1 calc R . . . .
C47 C 0.0019(2) 0.22625(17) 0.21445(16) 0.0267(5) Uani 1 1 d . . . . .
H47 H -0.0255 0.2602 0.2584 0.032 Uiso 1 1 calc R . . . .
C48 C 0.11299(18) 0.21526(15) 0.22004(13) 0.0185(4) Uani 1 1 d . . . . .
H48 H 0.1614 0.2423 0.2678 0.022 Uiso 1 1 calc R . . . .
C49 C 0.28212(17) 0.02709(15) 0.10183(12) 0.0151(4) Uani 1 1 d . . . . .
C50 C 0.33331(19) -0.01217(16) 0.03979(13) 0.0197(4) Uani 1 1 d . . . . .
H50 H 0.3760 0.0270 0.0201 0.024 Uiso 1 1 calc R . . . .
C51 C 0.3219(2) -0.10854(17) 0.00671(14) 0.0242(5) Uani 1 1 d . . . . .
H51 H 0.3553 -0.1347 -0.0364 0.029 Uiso 1 1 calc R . . . .
C52 C 0.2627(2) -0.16675(17) 0.03570(14) 0.0251(5) Uani 1 1 d . . . . .
H52 H 0.2585 -0.2325 0.0144 0.030 Uiso 1 1 calc R . . . .
C53 C 0.2092(2) -0.12851(17) 0.09622(14) 0.0234(5) Uani 1 1 d . . . . .
H53 H 0.1669 -0.1681 0.1157 0.028 Uiso 1 1 calc R . . . .
C54 C 0.21761(19) -0.03220(16) 0.12835(12) 0.0185(4) Uani 1 1 d . . . . .
H54 H 0.1790 -0.0064 0.1688 0.022 Uiso 1 1 calc R . . . .
C55 C 0.68228(18) 0.31337(15) 0.39739(12) 0.0167(4) Uani 1 1 d . . . . .
C56 C 0.79390(19) 0.30483(18) 0.40728(14) 0.0228(5) Uani 1 1 d . . . . .
H56 H 0.8168 0.2481 0.4105 0.027 Uiso 1 1 calc R . . . .
C57 C 0.8720(2) 0.3796(2) 0.41243(15) 0.0281(5) Uani 1 1 d . . . . .
H57 H 0.9479 0.3733 0.4185 0.034 Uiso 1 1 calc R . . . .
C58 C 0.8398(2) 0.46272(19) 0.40877(15) 0.0289(6) Uani 1 1 d . . . . .
H58 H 0.8932 0.5127 0.4108 0.035 Uiso 1 1 calc R . . . .
C59 C 0.7292(2) 0.47327(17) 0.40216(14) 0.0243(5) Uani 1 1 d . . . . .
H59 H 0.7073 0.5312 0.4015 0.029 Uiso 1 1 calc R . . . .
C60 C 0.65072(19) 0.39923(16) 0.39659(13) 0.0192(4) Uani 1 1 d . . . . .
H60 H 0.5752 0.4068 0.3922 0.023 Uiso 1 1 calc R . . . .
C61 C 0.53170(18) 0.26436(15) 0.48403(12) 0.0164(4) Uani 1 1 d . . . . .
C62 C 0.42407(19) 0.25795(16) 0.49664(13) 0.0185(4) Uani 1 1 d . . . . .
H62 H 0.3651 0.2354 0.4543 0.022 Uiso 1 1 calc R . . . .
C63 C 0.4019(2) 0.28434(17) 0.57104(13) 0.0221(4) Uani 1 1 d . . . . .
H63 H 0.3280 0.2802 0.5793 0.026 Uiso 1 1 calc R . . . .
C64 C 0.4882(2) 0.31671(17) 0.63330(13) 0.0244(5) Uani 1 1 d . . . . .
H64 H 0.4734 0.3334 0.6841 0.029 Uiso 1 1 calc R . . . .
C65 C 0.5957(2) 0.32446(19) 0.62092(14) 0.0273(5) Uani 1 1 d . . . . .
H65 H 0.6545 0.3478 0.6634 0.033 Uiso 1 1 calc R . . . .
C66 C 0.6181(2) 0.29846(18) 0.54697(13) 0.0233(5) Uani 1 1 d . . . . .
H66 H 0.6921 0.3038 0.5390 0.028 Uiso 1 1 calc R . . . .
C67 C 0.62097(19) 0.11552(16) 0.38954(13) 0.0189(4) Uani 1 1 d . . . . .
C68 C 0.5624(2) 0.05777(17) 0.42094(14) 0.0254(5) Uani 1 1 d . . . . .
H68 H 0.5027 0.0787 0.4452 0.031 Uiso 1 1 calc R . . . .
C69 C 0.5903(3) -0.0295(2) 0.41704(17) 0.0377(7) Uani 1 1 d . . . . .
H69 H 0.5480 -0.0689 0.4368 0.045 Uiso 1 1 calc R . . . .
C70 C 0.6796(3) -0.0591(2) 0.38449(18) 0.0439(8) Uani 1 1 d . . . . .
H70 H 0.7003 -0.1180 0.3832 0.053 Uiso 1 1 calc R . . . .
C71 C 0.7388(3) -0.0025(2) 0.35381(17) 0.0375(7) Uani 1 1 d . . . . .
H71 H 0.8004 -0.0228 0.3317 0.045 Uiso 1 1 calc R . . . .
C72 C 0.7095(2) 0.08375(18) 0.35491(14) 0.0243(5) Uani 1 1 d . . . . .
H72 H 0.7494 0.1210 0.3322 0.029 Uiso 1 1 calc R . . . .
F11 F 0.48675(18) 0.64770(15) 0.17425(12) 0.0527(5) Uani 1 1 d . . . . .
F12 F 0.36523(19) 0.67351(15) 0.08597(11) 0.0532(5) Uani 1 1 d . . . . .
F13 F 0.38582(16) 0.76398(11) 0.21067(11) 0.0403(4) Uani 1 1 d . . . . .
F14 F 0.3071(2) 0.61289(15) 0.17246(14) 0.0671(7) Uani 1 1 d . . . . .
B1 B 0.3821(3) 0.6727(2) 0.15923(17) 0.0269(6) Uani 1 1 d . . . . .
F21 F 0.85930(14) 0.80655(12) 0.46825(11) 0.0401(4) Uani 1 1 d . . . . .
F22 F 0.99929(15) 0.80770(14) 0.56004(12) 0.0467(5) Uani 1 1 d . . . . .
F23 F 0.84196(16) 0.70565(14) 0.53369(13) 0.0529(5) Uani 1 1 d . . . . .
F24 F 0.95974(17) 0.68681(13) 0.44929(13) 0.0529(5) Uani 1 1 d . . . . .
B2 B 0.9151(3) 0.7507(2) 0.5023(2) 0.0304(6) Uani 1 1 d . . . . .
H4 H 0.419(3) -0.094(2) 0.2379(18) 0.030(8) Uiso 1 1 d . . . . .

loop_
_atom_site_aniso_label
_atom_site_aniso_U_11
_atom_site_aniso_U_22
_atom_site_aniso_U_33
_atom_site_aniso_U_23
_atom_site_aniso_U_13
_atom_site_aniso_U_12
Os 0.01048(4) 0.01057(4) 0.01227(4) 0.00457(3) 0.00388(2) 0.00281(2)
P1 0.0110(2) 0.0139(2) 0.0128(2) 0.00492(19) 0.00318(17) 0.00305(18)
P2 0.0132(2) 0.0129(2) 0.0133(2) 0.00533(19) 0.00204(18) 0.00171(18)
N1 0.0121(8) 0.0136(8) 0.0132(7) 0.0050(6) 0.0041(6) 0.0026(6)
N2 0.0169(8) 0.0155(8) 0.0211(9) 0.0083(7) 0.0082(7) 0.0068(7)
N3 0.0137(8) 0.0120(8) 0.0137(8) 0.0060(6) 0.0026(6) 0.0029(6)
N4 0.0171(9) 0.0105(8) 0.0203(9) 0.0049(7) 0.0063(7) 0.0029(6)
N5 0.0119(8) 0.0147(8) 0.0138(8) 0.0057(6) 0.0038(6) 0.0020(6)
C1 0.0134(9) 0.0166(9) 0.0156(9) 0.0062(8) 0.0059(7) 0.0054(7)
C2 0.0179(10) 0.0150(9) 0.0186(10) 0.0061(8) 0.0082(8) 0.0069(8)
C3 0.0157(9) 0.0138(9) 0.0196(10) 0.0048(8) 0.0066(8) 0.0049(7)
C4 0.0134(9) 0.0132(9) 0.0149(9) 0.0040(7) 0.0031(7) 0.0037(7)
C5 0.0207(11) 0.0210(11) 0.0227(10) 0.0098(9) 0.0105(8) 0.0091(8)
C6 0.0203(10) 0.0217(11) 0.0196(10) 0.0063(9) 0.0067(8) 0.0093(8)
C7 0.0226(11) 0.0152(10) 0.0229(11) 0.0038(8) 0.0047(9) 0.0090(8)
C8 0.0190(10) 0.0141(10) 0.0240(11) 0.0058(8) 0.0059(8) 0.0039(8)
C9 0.0136(9) 0.0131(9) 0.0164(9) 0.0058(7) 0.0047(7) 0.0016(7)
C10 0.0143(9) 0.0181(10) 0.0244(10) 0.0099(8) 0.0081(8) 0.0038(8)
C11 0.0201(10) 0.0181(10) 0.0207(10) 0.0085(8) 0.0027(8) 0.0014(8)
C12 0.0201(10) 0.0141(9) 0.0215(10) 0.0085(8) 0.0048(8) 0.0031(8)
C13 0.0155(9) 0.0149(9) 0.0181(9) 0.0078(8) 0.0048(7) 0.0040(7)
C14 0.0218(11) 0.0174(10) 0.0344(13) 0.0146(10) 0.0081(9) -0.0011(8)
C15 0.0280(14) 0.0353(16) 0.085(3) 0.0343(17) 0.0282(16) 0.0053(12)
C16 0.0377(15) 0.0243(12) 0.0314(13) 0.0141(11) -0.0009(11) -0.0095(11)
C17 0.0405(15) 0.0213(12) 0.0238(12) 0.0102(10) 0.0083(11) -0.0033(10)
C18 0.0131(9) 0.0158(9) 0.0170(9) 0.0072(8) 0.0040(7) 0.0031(7)
C19 0.0180(10) 0.0137(9) 0.0256(11) 0.0093(8) 0.0073(8) 0.0021(8)
C20 0.0160(10) 0.0204(10) 0.0275(11) 0.0137(9) 0.0083(8) 0.0022(8)
C21 0.0159(10) 0.0196(10) 0.0244(11) 0.0108(9) 0.0090(8) 0.0028(8)
C22 0.0146(9) 0.0154(9) 0.0195(10) 0.0070(8) 0.0070(8) 0.0036(7)
C23 0.0213(11) 0.0255(12) 0.0442(15) 0.0216(11) 0.0141(11) 0.0030(9)
C24A 0.025(2) 0.041(3) 0.040(3) 0.023(2) 0.002(2) -0.010(2)
C25A 0.045(4) 0.108(6) 0.057(4) 0.065(4) -0.011(3) -0.029(4)
C26A 0.091(5) 0.029(3) 0.173(7) 0.034(4) 0.101(5) 0.016(3)
C24B 0.058(5) 0.084(6) 0.056(5) 0.046(4) -0.021(4) -0.047(4)
C25B 0.083(6) 0.044(4) 0.058(5) 0.023(3) 0.046(4) -0.002(4)
C26B 0.034(3) 0.054(4) 0.100(6) 0.067(4) 0.027(4) 0.012(3)
C27 0.0236(12) 0.0293(13) 0.0306(12) 0.0127(10) 0.0120(10) 0.0136(10)
C28 0.0265(12) 0.0186(11) 0.0398(14) 0.0095(10) 0.0075(11) 0.0097(9)
C29 0.0121(9) 0.0154(9) 0.0130(8) 0.0074(7) 0.0021(7) 0.0021(7)
C30 0.0193(10) 0.0160(10) 0.0154(9) 0.0055(8) 0.0058(8) 0.0056(8)
C31 0.0135(9) 0.0117(9) 0.0208(10) 0.0037(8) 0.0053(7) 0.0038(7)
C32 0.0183(10) 0.0186(11) 0.0247(11) -0.0006(9) 0.0053(9) 0.0048(8)
C33 0.0193(11) 0.0193(11) 0.0413(15) -0.0018(10) 0.0040(10) 0.0080(9)
C34 0.0224(12) 0.0215(12) 0.0503(17) 0.0103(12) -0.0043(11) 0.0068(10)
C35 0.0240(12) 0.0264(12) 0.0333(13) 0.0159(11) -0.0007(10) 0.0038(10)
C36 0.0177(10) 0.0215(11) 0.0231(11) 0.0078(9) 0.0050(8) 0.0053(8)
C37 0.0161(9) 0.0181(10) 0.0124(9) 0.0058(8) 0.0018(7) 0.0015(8)
C38 0.0158(10) 0.0231(11) 0.0184(10) 0.0086(8) 0.0029(8) 0.0018(8)
C39 0.0206(11) 0.0326(13) 0.0213(11) 0.0131(10) 0.0047(9) -0.0004(9)
C40 0.0294(13) 0.0344(14) 0.0284(13) 0.0214(11) 0.0025(10) -0.0010(11)
C41 0.0309(13) 0.0287(13) 0.0304(13) 0.0187(11) 0.0038(10) 0.0059(10)
C42 0.0208(11) 0.0228(11) 0.0206(10) 0.0107(9) 0.0031(8) 0.0049(9)
C43 0.0119(9) 0.0155(9) 0.0191(10) 0.0068(8) 0.0027(7) 0.0037(7)
C44 0.0163(10) 0.0226(11) 0.0207(10) 0.0059(9) 0.0009(8) 0.0043(8)
C45 0.0155(10) 0.0237(12) 0.0359(14) 0.0071(10) -0.0020(9) 0.0030(9)
C46 0.0136(10) 0.0212(12) 0.0491(16) 0.0056(11) 0.0051(10) 0.0076(9)
C47 0.0183(11) 0.0216(11) 0.0368(14) 0.0010(10) 0.0104(10) 0.0061(9)
C48 0.0151(10) 0.0163(10) 0.0226(10) 0.0034(8) 0.0044(8) 0.0039(8)
C49 0.0143(9) 0.0158(9) 0.0138(9) 0.0025(7) 0.0017(7) 0.0041(7)
C50 0.0178(10) 0.0222(11) 0.0191(10) 0.0052(8) 0.0054(8) 0.0055(8)
C51 0.0230(11) 0.0252(12) 0.0211(11) 0.0002(9) 0.0068(9) 0.0087(9)
C52 0.0267(12) 0.0178(11) 0.0258(12) 0.0015(9) -0.0003(9) 0.0060(9)
C53 0.0282(12) 0.0181(11) 0.0216(11) 0.0060(9) 0.0001(9) -0.0001(9)
C54 0.0202(10) 0.0185(10) 0.0155(9) 0.0043(8) 0.0023(8) 0.0012(8)
C55 0.0171(10) 0.0179(10) 0.0146(9) 0.0061(8) 0.0015(7) -0.0010(8)
C56 0.0178(10) 0.0281(12) 0.0216(11) 0.0082(9) 0.0029(8) -0.0006(9)
C57 0.0181(11) 0.0388(15) 0.0256(12) 0.0105(11) 0.0033(9) -0.0038(10)
C58 0.0282(13) 0.0322(13) 0.0238(12) 0.0109(10) 0.0024(10) -0.0117(10)
C59 0.0303(13) 0.0205(11) 0.0204(11) 0.0083(9) 0.0006(9) -0.0037(9)
C60 0.0206(10) 0.0197(10) 0.0167(10) 0.0072(8) 0.0004(8) -0.0004(8)
C61 0.0197(10) 0.0162(10) 0.0130(9) 0.0052(7) 0.0022(7) 0.0014(8)
C62 0.0205(10) 0.0204(10) 0.0159(9) 0.0069(8) 0.0040(8) 0.0051(8)
C63 0.0265(12) 0.0233(11) 0.0190(10) 0.0076(9) 0.0088(9) 0.0069(9)
C64 0.0328(13) 0.0241(12) 0.0151(10) 0.0036(9) 0.0061(9) 0.0053(10)
C65 0.0278(13) 0.0304(13) 0.0168(10) 0.0017(9) -0.0003(9) -0.0021(10)
C66 0.0218(11) 0.0278(12) 0.0171(10) 0.0048(9) 0.0018(8) -0.0017(9)
C67 0.0228(11) 0.0174(10) 0.0167(10) 0.0069(8) -0.0009(8) 0.0051(8)
C68 0.0340(13) 0.0200(11) 0.0237(11) 0.0104(9) 0.0022(10) 0.0037(10)
C69 0.062(2) 0.0233(13) 0.0333(14) 0.0172(11) 0.0073(14) 0.0104(13)
C70 0.071(2) 0.0275(15) 0.0378(16) 0.0153(13) 0.0043(15) 0.0240(15)
C71 0.0480(18) 0.0344(15) 0.0329(14) 0.0102(12) 0.0050(13) 0.0251(13)
C72 0.0275(12) 0.0248(12) 0.0211(11) 0.0070(9) 0.0021(9) 0.0115(10)
F11 0.0572(13) 0.0494(12) 0.0499(12) 0.0089(10) 0.0080(10) 0.0274(10)
F12 0.0747(15) 0.0585(13) 0.0355(10) 0.0251(9) 0.0128(10) 0.0161(11)
F13 0.0515(11) 0.0183(7) 0.0540(11) 0.0071(7) 0.0288(9) 0.0065(7)
F14 0.0836(17) 0.0428(12) 0.0724(15) 0.0148(11) 0.0342(13) -0.0196(11)
B1 0.0328(15) 0.0210(13) 0.0286(14) 0.0109(11) 0.0063(12) 0.0014(11)
F21 0.0334(9) 0.0326(9) 0.0619(12) 0.0233(9) 0.0126(8) 0.0089(7)
F22 0.0336(10) 0.0455(11) 0.0620(13) 0.0164(10) 0.0077(9) 0.0155(8)
F23 0.0471(11) 0.0515(12) 0.0859(15) 0.0444(11) 0.0411(11) 0.0143(9)
F24 0.0562(12) 0.0349(10) 0.0755(14) 0.0126(10) 0.0410(11) 0.0207(9)
B2 0.0259(14) 0.0237(14) 0.0505(19) 0.0170(13) 0.0216(13) 0.0088(11)

loop_
_atom_type_symbol
_atom_type_description
_atom_type_scat_dispersion_real
_atom_type_scat_dispersion_imag
_atom_type_scat_source
C C 0.0033 0.0016 'International Tables Vol C Tables 4.2.6.8 and 6.1.1.4'
H H 0.0000 0.0000 'International Tables Vol C Tables 4.2.6.8 and 6.1.1.4'
B B 0.0013 0.0007 'International Tables Vol C Tables 4.2.6.8 and 6.1.1.4'
Cl Cl 0.1484 0.1585 'International Tables Vol C Tables 4.2.6.8 and 6.1.1.4'
F F 0.0171 0.0103 'International Tables Vol C Tables 4.2.6.8 and 6.1.1.4'
N N 0.0061 0.0033 'International Tables Vol C Tables 4.2.6.8 and 6.1.1.4'
Os Os -1.2165 7.6030 'International Tables Vol C Tables 4.2.6.8 and 6.1.1.4'
P P 0.1023 0.0942 'International Tables Vol C Tables 4.2.6.8 and 6.1.1.4'

loop_
_geom_angle_atom_site_label_1
_geom_angle_atom_site_label_2
_geom_angle_atom_site_label_3
_geom_angle
P1 Os P2 174.416(18)
N1 Os P1 88.09(5)
N1 Os P2 86.33(6)
N1 Os N3 88.06(7)
N1 Os N5 86.21(7)
N3 Os P1 90.48(6)
N3 Os P2 89.47(6)
N3 Os N5 174.01(6)
N5 Os P1 87.59(6)
N5 Os P2 91.90(5)
C29 Os P1 95.05(7)
C29 Os P2 90.53(7)
C29 Os N1 176.54(8)
C29 Os N3 90.46(8)
C29 Os N5 95.36(8)
C37 P1 Os 112.42(8)
C37 P1 C49 108.67(10)
C43 P1 Os 120.80(7)
C43 P1 C37 102.38(10)
C43 P1 C49 99.51(10)
C49 P1 Os 111.75(7)
C55 P2 Os 113.32(7)
C55 P2 C61 101.29(10)
C55 P2 C67 109.98(11)
C61 P2 Os 119.73(8)
C61 P2 C67 101.37(10)
C67 P2 Os 110.18(8)
C1 N1 Os 123.17(14)
C4 N1 Os 128.64(14)
C4 N1 C1 107.18(17)
C1 N2 C9 127.69(19)
C9 N3 Os 124.28(13)
C9 N3 C13 115.01(17)
C13 N3 Os 120.71(14)
C4 N4 C18 130.85(19)
C4 N4 H4 115(2)
C18 N4 H4 114(2)
C18 N5 Os 126.81(14)
C18 N5 C22 114.72(17)
C22 N5 Os 118.42(14)
N1 C1 C2 108.60(18)
N2 C1 N1 128.55(19)
N2 C1 C2 122.74(19)
C3 C2 C1 107.13(18)
C5 C2 C1 130.9(2)
C5 C2 C3 121.4(2)
C2 C3 C4 105.05(18)
C8 C3 C2 120.7(2)
C8 C3 C4 133.4(2)
N1 C4 C3 111.98(18)
N4 C4 N1 124.59(19)
N4 C4 C3 123.28(19)
C2 C5 H5 120.7
C2 C5 C6 118.6(2)
C6 C5 H5 120.7
C5 C6 C7 120.2(2)
C5 C6 C27 119.3(2)
C7 C6 C27 120.5(2)
C6 C7 C28 120.2(2)
C8 C7 C6 120.7(2)
C8 C7 C28 119.0(2)
C3 C8 C7 118.4(2)
C3 C8 H8 120.8
C7 C8 H8 120.8
N2 C9 C10 111.98(18)
N3 C9 N2 126.20(18)
N3 C9 C10 121.75(19)
C9 C10 H10 118.8
C11 C10 C9 122.5(2)
C11 C10 H10 118.8
C10 C11 C12 115.4(2)
C10 C11 C14 121.7(2)
C12 C11 C14 122.9(2)
C11 C12 H12 120.0
C13 C12 C11 120.0(2)
C13 C12 H12 120.0
N3 C13 C12 125.1(2)
N3 C13 H13 117.5
C12 C13 H13 117.5
C11 C14 C15 111.5(2)
C11 C14 C16 108.4(2)
C11 C14 C17 108.2(2)
C16 C14 C15 108.7(2)
C16 C14 C17 112.1(2)
C17 C14 C15 107.9(2)
C14 C15 H15A 109.5
C14 C15 H15B 109.5
C14 C15 H15C 109.5
H15A C15 H15B 109.5
H15A C15 H15C 109.5
H15B C15 H15C 109.5
C14 C16 H16A 109.5
C14 C16 H16B 109.5
C14 C16 H16C 109.5
H16A C16 H16B 109.5
H16A C16 H16C 109.5
H16B C16 H16C 109.5
C14 C17 H17A 109.5
C14 C17 H17B 109.5
C14 C17 H17C 109.5
H17A C17 H17B 109.5
H17A C17 H17C 109.5
H17B C17 H17C 109.5
N5 C18 N4 122.79(18)
N5 C18 C19 123.41(19)
C19 C18 N4 113.80(19)
C18 C19 H19 119.5
C20 C19 C18 121.0(2)
C20 C19 H19 119.5
C19 C20 C21 115.42(19)
C19 C20 C23 122.9(2)
C21 C20 C23 121.7(2)
C20 C21 H21 119.6
C22 C21 C20 120.8(2)
C22 C21 H21 119.6
N5 C22 C21 124.5(2)
N5 C22 H22 117.7
C21 C22 H22 117.7
C20 C23 C24A 109.5(3)
C20 C23 C26A 111.7(3)
C20 C23 C25B 109.4(3)
C24A C23 C26A 105.6(4)
C25A C23 C20 109.1(3)
C25A C23 C24A 108.8(4)
C25A C23 C26A 112.1(5)
C24B C23 C20 109.2(4)
C24B C23 C25B 106.6(5)
C24B C23 C26B 113.6(5)
C26B C23 C20 111.9(3)
C26B C23 C25B 106.0(5)
C23 C24A H24A 109.5
C23 C24A H24B 109.5
C23 C24A H24C 109.5
H24A C24A H24B 109.5
H24A C24A H24C 109.5
H24B C24A H24C 109.5
C23 C25A H25A 109.5
C23 C25A H25B 109.5
C23 C25A H25C 109.5
H25A C25A H25B 109.5
H25A C25A H25C 109.5
H25B C25A H25C 109.5
C23 C26A H26A 109.5
C23 C26A H26B 109.5
C23 C26A H26C 109.5
H26A C26A H26B 109.5
H26A C26A H26C 109.5
H26B C26A H26C 109.5
C23 C24B H24D 109.5
C23 C24B H24E 109.5
C23 C24B H24F 109.5
H24D C24B H24E 109.5
H24D C24B H24F 109.5
H24E C24B H24F 109.5
C23 C25B H25D 109.5
C23 C25B H25E 109.5
C23 C25B H25F 109.5
H25D C25B H25E 109.5
H25D C25B H25F 109.5
H25E C25B H25F 109.5
C23 C26B H26D 109.5
C23 C26B H26E 109.5
C23 C26B H26F 109.5
H26D C26B H26E 109.5
H26D C26B H26F 109.5
H26E C26B H26F 109.5
C6 C27 H27A 109.5
C6 C27 H27B 109.5
C6 C27 H27C 109.5
H27A C27 H27B 109.5
H27A C27 H27C 109.5
H27B C27 H27C 109.5
C7 C28 H28A 109.5
C7 C28 H28B 109.5
C7 C28 H28C 109.5
H28A C28 H28B 109.5
H28A C28 H28C 109.5
H28B C28 H28C 109.5
C30 C29 Os 176.06(18)
C29 C30 H30 115.0
C29 C30 C31 129.9(2)
C31 C30 H30 115.0
C32 C31 C30 118.8(2)
C32 C31 C36 118.3(2)
C36 C31 C30 122.92(19)
C31 C32 H32 119.6
C33 C32 C31 120.9(2)
C33 C32 H32 119.6
C32 C33 H33 120.0
C34 C33 C32 120.0(2)
C34 C33 H33 120.0
C33 C34 H34 119.9
C33 C34 C35 120.2(2)
C35 C34 H34 119.9
C34 C35 H35 119.9
C34 C35 C36 120.2(2)
C36 C35 H35 119.9
C31 C36 H36 119.8
C35 C36 C31 120.5(2)
C35 C36 H36 119.8
C38 C37 P1 120.28(17)
C42 C37 P1 120.49(16)
C42 C37 C38 118.6(2)
C37 C38 H38 119.7
C39 C38 C37 120.6(2)
C39 C38 H38 119.7
C38 C39 H39 120.0
C40 C39 C38 120.1(2)
C40 C39 H39 120.0
C39 C40 H40 120.0
C39 C40 C41 119.9(2)
C41 C40 H40 120.0
C40 C41 H41 119.9
C40 C41 C42 120.2(2)
C42 C41 H41 119.9
C37 C42 C41 120.5(2)
C37 C42 H42 119.8
C41 C42 H42 119.8
C44 C43 P1 116.80(16)
C48 C43 P1 123.79(17)
C48 C43 C44 119.3(2)
C43 C44 H44 119.9
C45 C44 C43 120.2(2)
C45 C44 H44 119.9
C44 C45 H45 120.2
C44 C45 C46 119.6(2)
C46 C45 H45 120.2
C45 C46 H46 119.5
C47 C46 C45 120.9(2)
C47 C46 H46 119.5
C46 C47 H47 120.2
C46 C47 C48 119.7(2)
C48 C47 H47 120.2
C43 C48 C47 120.1(2)
C43 C48 H48 119.9
C47 C48 H48 119.9
C50 C49 P1 125.16(17)
C50 C49 C54 118.7(2)
C54 C49 P1 116.13(16)
C49 C50 H50 120.0
C51 C50 C49 120.1(2)
C51 C50 H50 120.0
C50 C51 H51 119.6
C52 C51 C50 120.9(2)
C52 C51 H51 119.6
C51 C52 H52 120.3
C51 C52 C53 119.5(2)
C53 C52 H52 120.3
C52 C53 H53 120.0
C52 C53 C54 120.0(2)
C54 C53 H53 120.0
C49 C54 H54 119.6
C53 C54 C49 120.7(2)
C53 C54 H54 119.6
C56 C55 P2 126.37(18)
C56 C55 C60 119.0(2)
C60 C55 P2 114.58(17)
C55 C56 H56 120.0
C55 C56 C57 120.0(2)
C57 C56 H56 120.0
C56 C57 H57 119.8
C58 C57 C56 120.5(2)
C58 C57 H57 119.8
C57 C58 H58 120.0
C57 C58 C59 120.0(2)
C59 C58 H58 120.0
C58 C59 H59 120.0
C58 C59 C60 120.0(2)
C60 C59 H59 120.0
C55 C60 H60 119.8
C59 C60 C55 120.4(2)
C59 C60 H60 119.8
C62 C61 P2 123.29(17)
C62 C61 C66 119.3(2)
C66 C61 P2 117.29(17)
C61 C62 H62 119.8
C61 C62 C63 120.4(2)
C63 C62 H62 119.8
C62 C63 H63 120.0
C64 C63 C62 120.0(2)
C64 C63 H63 120.0
C63 C64 H64 120.1
C65 C64 C63 119.7(2)
C65 C64 H64 120.1
C64 C65 H65 119.8
C64 C65 C66 120.5(2)
C66 C65 H65 119.8
C61 C66 H66 120.0
C65 C66 C61 120.0(2)
C65 C66 H66 120.0
C68 C67 P2 117.35(19)
C72 C67 P2 123.90(18)
C72 C67 C68 118.5(2)
C67 C68 H68 119.5
C69 C68 C67 120.9(3)
C69 C68 H68 119.5
C68 C69 H69 120.0
C70 C69 C68 120.0(3)
C70 C69 H69 120.0
C69 C70 H70 120.2
C69 C70 C71 119.6(3)
C71 C70 H70 120.2
C70 C71 H71 119.5
C70 C71 C72 121.0(3)
C72 C71 H71 119.5
C67 C72 H72 120.1
C71 C72 C67 119.9(3)
C71 C72 H72 120.1
F11 B1 F13 106.0(2)
F12 B1 F11 107.6(2)
F12 B1 F13 109.9(2)
F14 B1 F11 109.1(3)
F14 B1 F12 113.5(3)
F14 B1 F13 110.4(2)
F21 B2 F22 108.3(2)
F23 B2 F21 108.6(2)
F23 B2 F22 109.7(3)
F24 B2 F21 110.5(3)
F24 B2 F22 109.2(2)
F24 B2 F23 110.4(2)

loop_
_geom_bond_atom_site_label_1
_geom_bond_atom_site_label_2
_geom_bond_distance
Os P1 2.4307(11)
Os P2 2.4503(11)
Os N1 2.1043(18)
Os N3 2.1167(18)
Os N5 2.1514(18)
Os C29 1.867(2)
P1 C37 1.827(2)
P1 C43 1.819(2)
P1 C49 1.834(2)
P2 C55 1.825(2)
P2 C61 1.829(2)
P2 C67 1.829(2)
N1 C1 1.404(3)
N1 C4 1.333(3)
N2 C1 1.276(3)
N2 C9 1.386(3)
N3 C9 1.361(3)
N3 C13 1.363(3)
N4 C4 1.324(3)
N4 C18 1.405(3)
N4 H4 0.76(3)
N5 C18 1.353(3)
N5 C22 1.367(3)
C1 C2 1.463(3)
C2 C3 1.392(3)
C2 C5 1.386(3)
C3 C4 1.466(3)
C3 C8 1.385(3)
C5 H5 0.9500
C5 C6 1.390(3)
C6 C7 1.407(3)
C6 C27 1.512(3)
C7 C8 1.400(3)
C7 C28 1.502(3)
C8 H8 0.9500
C9 C10 1.405(3)
C10 H10 0.9500
C10 C11 1.381(3)
C11 C12 1.397(3)
C11 C14 1.522(3)
C12 H12 0.9500
C12 C13 1.381(3)
C13 H13 0.9500
C14 C15 1.540(4)
C14 C16 1.526(4)
C14 C17 1.529(4)
C15 H15A 0.9800
C15 H15B 0.9800
C15 H15C 0.9800
C16 H16A 0.9800
C16 H16B 0.9800
C16 H16C 0.9800
C17 H17A 0.9800
C17 H17B 0.9800
C17 H17C 0.9800
C18 C19 1.401(3)
C19 H19 0.9500
C19 C20 1.390(3)
C20 C21 1.396(3)
C20 C23 1.520(3)
C21 H21 0.9500
C21 C22 1.373(3)
C22 H22 0.9500
C23 C24A 1.537(5)
C23 C25A 1.471(6)
C23 C26A 1.541(6)
C23 C24B 1.456(7)
C23 C25B 1.579(7)
C23 C26B 1.498(6)
C24A H24A 0.9800
C24A H24B 0.9800
C24A H24C 0.9800
C25A H25A 0.9800
C25A H25B 0.9800
C25A H25C 0.9800
C26A H26A 0.9800
C26A H26B 0.9800
C26A H26C 0.9800
C24B H24D 0.9800
C24B H24E 0.9800
C24B H24F 0.9800
C25B H25D 0.9800
C25B H25E 0.9800
C25B H25F 0.9800
C26B H26D 0.9800
C26B H26E 0.9800
C26B H26F 0.9800
C27 H27A 0.9800
C27 H27B 0.9800
C27 H27C 0.9800
C28 H28A 0.9800
C28 H28B 0.9800
C28 H28C 0.9800
C29 C30 1.321(3)
C30 H30 0.9500
C30 C31 1.472(3)
C31 C32 1.396(3)
C31 C36 1.403(3)
C32 H32 0.9500
C32 C33 1.390(4)
C33 H33 0.9500
C33 C34 1.376(4)
C34 H34 0.9500
C34 C35 1.386(4)
C35 H35 0.9500
C35 C36 1.388(3)
C36 H36 0.9500
C37 C38 1.402(3)
C37 C42 1.392(3)
C38 H38 0.9500
C38 C39 1.389(3)
C39 H39 0.9500
C39 C40 1.383(4)
C40 H40 0.9500
C40 C41 1.384(4)
C41 H41 0.9500
C41 C42 1.395(3)
C42 H42 0.9500
C43 C44 1.402(3)
C43 C48 1.386(3)
C44 H44 0.9500
C44 C45 1.382(3)
C45 H45 0.9500
C45 C46 1.385(4)
C46 H46 0.9500
C46 C47 1.374(4)
C47 H47 0.9500
C47 C48 1.398(3)
C48 H48 0.9500
C49 C50 1.395(3)
C49 C54 1.398(3)
C50 H50 0.9500
C50 C51 1.391(3)
C51 H51 0.9500
C51 C52 1.380(4)
C52 H52 0.9500
C52 C53 1.387(4)
C53 H53 0.9500
C53 C54 1.391(3)
C54 H54 0.9500
C55 C56 1.395(3)
C55 C60 1.403(3)
C56 H56 0.9500
C56 C57 1.396(3)
C57 H57 0.9500
C57 C58 1.381(4)
C58 H58 0.9500
C58 C59 1.388(4)
C59 H59 0.9500
C59 C60 1.389(3)
C60 H60 0.9500
C61 C62 1.388(3)
C61 C66 1.402(3)
C62 H62 0.9500
C62 C63 1.394(3)
C63 H63 0.9500
C63 C64 1.392(4)
C64 H64 0.9500
C64 C65 1.385(4)
C65 H65 0.9500
C65 C66 1.387(3)
C66 H66 0.9500
C67 C68 1.401(3)
C67 C72 1.400(3)
C68 H68 0.9500
C68 C69 1.388(4)
C69 H69 0.9500
C69 C70 1.382(5)
C70 H70 0.9500
C70 C71 1.385(5)
C71 H71 0.9500
C71 C72 1.390(4)
C72 H72 0.9500
F11 B1 1.402(4)
F12 B1 1.357(3)
F13 B1 1.417(3)
F14 B1 1.342(3)
F21 B2 1.388(4)
F22 B2 1.396(4)
F23 B2 1.385(3)
F24 B2 1.374(3)

loop_
_geom_torsion_atom_site_label_1
_geom_torsion_atom_site_label_2
_geom_torsion_atom_site_label_3
_geom_torsion_atom_site_label_4
_geom_torsion
Os P1 C37 C38 62.61(19)
Os P1 C37 C42 -108.27(18)
Os P1 C43 C44 -169.36(14)
Os P1 C43 C48 13.5(2)
Os P1 C49 C50 -99.91(19)
Os P1 C49 C54 77.37(17)
Os P2 C55 C56 -126.97(19)
Os P2 C55 C60 55.57(18)
Os P2 C61 C62 16.7(2)
Os P2 C61 C66 -167.16(15)
Os P2 C67 C68 -85.44(19)
Os P2 C67 C72 88.7(2)
Os N1 C1 N2 -4.2(3)
Os N1 C1 C2 171.92(13)
Os N1 C4 N4 4.5(3)
Os N1 C4 C3 -171.17(14)
Os N3 C9 N2 9.5(3)
Os N3 C9 C10 -173.79(16)
Os N3 C13 C12 177.85(17)
Os N5 C18 N4 -1.2(3)
Os N5 C18 C19 179.68(16)
Os N5 C22 C21 179.35(18)
P1 C37 C38 C39 -172.16(18)
P1 C37 C42 C41 170.08(19)
P1 C43 C44 C45 -175.83(19)
P1 C43 C48 C47 176.33(18)
P1 C49 C50 C51 175.67(18)
P1 C49 C54 C53 -174.12(18)
P2 C55 C56 C57 179.51(18)
P2 C55 C60 C59 -179.52(18)
P2 C61 C62 C63 175.52(18)
P2 C61 C66 C65 -175.6(2)
P2 C67 C68 C69 173.7(2)
P2 C67 C72 C71 -175.5(2)
N1 C1 C2 C3 -1.6(2)
N1 C1 C2 C5 -173.0(2)
N2 C1 C2 C3 174.7(2)
N2 C1 C2 C5 3.3(4)
N2 C9 C10 C11 172.0(2)
N3 C9 C10 C11 -5.2(3)
N4 C18 C19 C20 -177.2(2)
N5 C18 C19 C20 2.0(3)
C1 N1 C4 N4 173.1(2)
C1 N1 C4 C3 -2.6(2)
C1 N2 C9 N3 4.4(4)
C1 N2 C9 C10 -172.7(2)
C1 C2 C3 C4 0.1(2)
C1 C2 C3 C8 -170.6(2)
C1 C2 C5 C6 168.2(2)
C2 C3 C4 N1 1.6(2)
C2 C3 C4 N4 -174.2(2)
C2 C3 C8 C7 0.4(3)
C2 C5 C6 C7 0.3(3)
C2 C5 C6 C27 -177.2(2)
C3 C2 C5 C6 -2.1(3)
C4 N1 C1 N2 -173.5(2)
C4 N1 C1 C2 2.6(2)
C4 N4 C18 N5 1.7(4)
C4 N4 C18 C19 -179.0(2)
C4 C3 C8 C7 -167.2(2)
C5 C2 C3 C4 172.5(2)
C5 C2 C3 C8 1.8(3)
C5 C6 C7 C8 1.8(4)
C5 C6 C7 C28 -173.7(2)
C6 C7 C8 C3 -2.2(3)
C8 C3 C4 N1 170.5(2)
C8 C3 C4 N4 -5.2(4)
C9 N2 C1 N1 -7.3(4)
C9 N2 C1 C2 177.1(2)
C9 N3 C13 C12 -2.0(3)
C9 C10 C11 C12 -0.2(3)
C9 C10 C11 C14 -178.4(2)
C10 C11 C12 C13 4.2(3)
C10 C11 C14 C15 -4.1(3)
C10 C11 C14 C16 -123.8(3)
C10 C11 C14 C17 114.4(3)
C11 C12 C13 N3 -3.2(3)
C12 C11 C14 C15 177.9(3)
C12 C11 C14 C16 58.2(3)
C12 C11 C14 C17 -63.6(3)
C13 N3 C9 N2 -170.7(2)
C13 N3 C9 C10 6.1(3)
C14 C11 C12 C13 -177.7(2)
C18 N4 C4 N1 -3.5(4)
C18 N4 C4 C3 171.7(2)
C18 N5 C22 C21 1.9(3)
C18 C19 C20 C21 0.6(3)
C18 C19 C20 C23 -178.5(2)
C19 C20 C21 C22 -1.7(3)
C19 C20 C23 C24A -133.4(3)
C19 C20 C23 C25A 107.7(5)
C19 C20 C23 C26A -16.8(6)
C19 C20 C23 C24B -91.7(6)
C19 C20 C23 C25B 152.0(5)
C19 C20 C23 C26B 34.9(5)
C20 C21 C22 N5 0.5(4)
C21 C20 C23 C24A 47.6(4)
C21 C20 C23 C25A -71.3(5)
C21 C20 C23 C26A 164.2(5)
C21 C20 C23 C24B 89.3(6)
C21 C20 C23 C25B -27.0(5)
C21 C20 C23 C26B -144.1(5)
C22 N5 C18 N4 176.05(19)
C22 N5 C18 C19 -3.1(3)
C23 C20 C21 C22 177.3(2)
C27 C6 C7 C8 179.3(2)
C27 C6 C7 C28 3.7(3)
C28 C7 C8 C3 173.4(2)
C29 C30 C31 C32 164.9(2)
C29 C30 C31 C36 -14.8(4)
C30 C31 C32 C33 179.9(2)
C30 C31 C36 C35 179.9(2)
C31 C32 C33 C34 0.3(4)
C32 C31 C36 C35 0.3(3)
C32 C33 C34 C35 -0.1(4)
C33 C34 C35 C36 0.0(4)
C34 C35 C36 C31 -0.1(4)
C36 C31 C32 C33 -0.4(3)
C37 P1 C43 C44 64.80(19)
C37 P1 C43 C48 -112.3(2)
C37 P1 C49 C50 24.7(2)
C37 P1 C49 C54 -158.00(17)
C37 C38 C39 C40 2.5(4)
C38 C37 C42 C41 -1.0(3)
C38 C39 C40 C41 -1.9(4)
C39 C40 C41 C42 -0.1(4)
C40 C41 C42 C37 1.6(4)
C42 C37 C38 C39 -1.1(3)
C43 P1 C37 C38 -166.27(18)
C43 P1 C37 C42 22.8(2)
C43 P1 C49 C50 131.3(2)
C43 P1 C49 C54 -51.37(18)
C43 C44 C45 C46 -0.9(4)
C44 C43 C48 C47 -0.7(3)
C44 C45 C46 C47 -0.4(4)
C45 C46 C47 C48 1.1(4)
C46 C47 C48 C43 -0.5(4)
C48 C43 C44 C45 1.5(3)
C49 P1 C37 C38 -61.6(2)
C49 P1 C37 C42 127.49(19)
C49 P1 C43 C44 -46.86(19)
C49 P1 C43 C48 135.99(19)
C49 C50 C51 C52 -1.8(4)
C50 C49 C54 C53 3.4(3)
C50 C51 C52 C53 3.2(4)
C51 C52 C53 C54 -1.4(4)
C52 C53 C54 C49 -1.9(4)
C54 C49 C50 C51 -1.5(3)
C55 P2 C61 C62 142.07(19)
C55 P2 C61 C66 -41.8(2)
C55 P2 C67 C68 148.94(18)
C55 P2 C67 C72 -36.9(2)
C55 C56 C57 C58 0.8(4)
C56 C55 C60 C59 2.8(3)
C56 C57 C58 C59 1.9(4)
C57 C58 C59 C60 -2.2(4)
C58 C59 C60 C55 -0.2(3)
C60 C55 C56 C57 -3.1(3)
C61 P2 C55 C56 103.5(2)
C61 P2 C55 C60 -73.97(18)
C61 P2 C67 C68 42.4(2)
C61 P2 C67 C72 -143.5(2)
C61 C62 C63 C64 -0.5(4)
C62 C61 C66 C65 0.7(4)
C62 C63 C64 C65 1.4(4)
C63 C64 C65 C66 -1.3(4)
C64 C65 C66 C61 0.2(4)
C66 C61 C62 C63 -0.5(3)
C67 P2 C55 C56 -3.2(2)
C67 P2 C55 C60 179.38(16)
C67 P2 C61 C62 -104.6(2)
C67 P2 C61 C66 71.5(2)
C67 C68 C69 C70 2.5(4)
C68 C67 C72 C71 -1.4(4)
C68 C69 C70 C71 -1.9(5)
C69 C70 C71 C72 -0.3(5)
C70 C71 C72 C67 2.0(4)
C72 C67 C68 C69 -0.8(4)
